data_2002234
loop_
_publ_author_name
'Mueller-Buschbaum, Hk'
'Harder, M'

_publ_section_title
;
Zur Kenntnis von Ba2 (Fe2+)2 (Fe3+)9 Al11 O34
;
_journal_name_full
;
Zeitschrift fuer Naturforschung, Teil B. Anorganische Chemie,
Organische Chemie (33,1978-41,1986)
;
_journal_page_first 146
_journal_page_last 148
_journal_volume 33
_journal_year 1978
_chemical_formula_structural 'Ba2 Fe11 Al11 O34'
_chemical_formula_sum 'Al11 Ba2 Fe11 O34'
_chemical_name_systematic 'Barium aluminium iron oxide (2/11/11/34)'
_space_group_IT_number 194
_symmetry_cell_setting hexagonal
_symmetry_Int_Tables_number 194
_symmetry_space_group_name_Hall '-P 6c 2c'
_symmetry_space_group_name_H-M 'P 63/m m c'
_cell_angle_alpha 90
_cell_angle_beta 90
_cell_angle_gamma 120
_cell_formula_units_Z 1
_cell_length_a 5.653
_cell_length_b 5.653
_cell_length_c 22.81
_cell_volume 631.3
_refine_ls_R_factor_all 0.083
_cod_database_code 2002234

loop_
_symmetry_equiv_pos_as_xyz
x,y,z
-y,x-y,z
y-x,-x,z
-y,-x,z
y-x,y,z
x,x-y,z
-x,-y,-z
y,y-x,-z
x-y,x,-z
y,x,-z
x-y,-y,-z
-x,y-x,-z
-x,-y,1/2+z
y,y-x,1/2+z
x-y,x,1/2+z
y,x,1/2+z
x-y,-y,1/2+z
-x,y-x,1/2+z
x,y,1/2-z
-y,x-y,1/2-z
y-x,-x,1/2-z
-y,-x,1/2-z
y-x,y,1/2-z
x,x-y,1/2-z

loop_
_atom_site_label
_atom_site_type_symbol
_atom_site_symmetry_multiplicity
_atom_site_Wyckoff_symbol
_atom_site_fract_x
_atom_site_fract_y
_atom_site_fract_z
_atom_site_occupancy
_atom_site_attached_hydrogens
_atom_site_calc_flag
Ba1 Ba2+ 2 d 0.3333 0.6667 0.75 1. 0 d
Al1 Al3+ 2 a 0. 0. 0. 0.5 0 d
Fe1 Fe3+ 2 a 0. 0. 0. 0.5 0 d
Fe2 Fe3+ 4 f 0.3333 0.6667 0.0234 1. 0 d
Al2 Al3+ 4 f 0.3333 0.6667 0.1753 0.5 0 d
Fe3 Fe3+ 4 f 0.3333 0.6667 0.1753 0.5 0 d
Al3 Al3+ 12 k 0.1668 0.3336 0.8934 0.6667 0 d
Fe4 Fe3+ 12 k 0.1668 0.3336 0.8934 0.3333 0 d
O1 O2- 4 e 0. 0. 0.143 1. 0 d
O2 O2- 4 f 0.3333 0.6667 0.941 1. 0 d
O3 O2- 2 c 0.3333 0.6667 0.25 1. 0 d
O4 O2- 12 k 0.154 0.308 0.051 1. 0 d
O5 O2- 12 k 0.504 0.008 0.148 1. 0 d

loop_
_atom_type_symbol
_atom_type_oxidation_number
Ba2+ 2.000
Al3+ 3.000
Fe3+ 2.820
O2- -2.000
